data_7130342
loop_
_publ_author_name
'Broto-Ribas, Anna'
'Guti\'errez, Susana'
'Imaz, Inhar'
'Carn\'e-S\'anchez, Arnau'
'G\'andara, Felipe'
'Juanhuix, Judith'
'Maspoch, Daniel'

_publ_section_title
;
 Synthesis of the Two Isomers of Heteroleptic Rh12L6L&#x2019;6
 Metal-Organic Polyhedra by Screening of Complementary Linkers
;
_journal_name_full 'Chemical Communications'
_journal_paper_doi 10.1039/D2CC03220A
_journal_year 2022
_chemical_formula_moiety 'C204 H156 N6 O66 Rh12'
_chemical_formula_sum 'C204 H156 N6 O66 Rh12'
_chemical_formula_weight 4982.26
_space_group_crystal_system trigonal
_space_group_IT_number 167
_space_group_name_Hall '-R 3 2"c'
_space_group_name_H-M_alt 'R -3 c :H'
_atom_sites_solution_hydrogens geom
_audit_creation_date 2022-06-06
_audit_creation_method
;
Olex2 1.3
(compiled 2020.11.12 svn.r5f609507 for OlexSys, GUI svn.r6408)
;
_audit_update_record
;
2022-06-06 deposited with the CCDC.	2022-07-18 downloaded from the CCDC.
;
_cell_angle_alpha 90
_cell_angle_beta 90
_cell_angle_gamma 120
_cell_formula_units_Z 6
_cell_length_a 31.480(5)
_cell_length_b 31.480(5)
_cell_length_c 72.390(5)
_cell_measurement_reflns_used 5987
_cell_measurement_temperature 100
_cell_measurement_theta_max 27.332
_cell_measurement_theta_min 2.390
_cell_volume 62127(15)
_computing_molecular_graphics 'Olex2 1.3 (Dolomanov et al., 2009)'
_computing_publication_material 'Olex2 1.3 (Dolomanov et al., 2009)'
_computing_structure_refinement 'SHELXL 2018/3 (Sheldrick, 2015)'
_diffrn_ambient_temperature 100
_diffrn_measured_fraction_theta_full 0.948
_diffrn_measured_fraction_theta_max 0.948
_diffrn_measurement_device_type 'Pilatus DECTRIS 6M'
_diffrn_radiation_type synchrotron
_diffrn_radiation_wavelength 0.82653
_diffrn_reflns_av_R_equivalents 0.1021
_diffrn_reflns_av_unetI/netI 0.0360
_diffrn_reflns_Laue_measured_fraction_full 0.948
_diffrn_reflns_Laue_measured_fraction_max 0.948
_diffrn_reflns_limit_h_max 34
_diffrn_reflns_limit_h_min -34
_diffrn_reflns_limit_k_max 34
_diffrn_reflns_limit_k_min -34
_diffrn_reflns_limit_l_max 80
_diffrn_reflns_limit_l_min -80
_diffrn_reflns_number 170930
_diffrn_reflns_point_group_measured_fraction_full 0.948
_diffrn_reflns_point_group_measured_fraction_max 0.948
_diffrn_reflns_theta_full 27.332
_diffrn_reflns_theta_max 27.332
_diffrn_reflns_theta_min 2.390
_exptl_absorpt_coefficient_mu 0.762
_exptl_absorpt_correction_type none
_exptl_crystal_colour 'clear dark pink'
_exptl_crystal_colour_lustre clear
_exptl_crystal_colour_modifier dark
_exptl_crystal_colour_primary pink
_exptl_crystal_density_diffrn 0.799
_exptl_crystal_description needle
_exptl_crystal_F_000 14940
_exptl_crystal_size_max 0.09
_exptl_crystal_size_mid 0.09
_exptl_crystal_size_min 0.04
_refine_diff_density_max 2.008
_refine_diff_density_min -0.637
_refine_diff_density_rms 0.156
_refine_ls_extinction_method none
_refine_ls_goodness_of_fit_ref 1.567
_refine_ls_hydrogen_treatment constr
_refine_ls_matrix_type full
_refine_ls_number_parameters 421
_refine_ls_number_reflns 9423
_refine_ls_number_restraints 37
_refine_ls_restrained_S_all 1.565
_refine_ls_R_factor_all 0.1717
_refine_ls_R_factor_gt 0.1427
_refine_ls_shift/su_max 0.001
_refine_ls_shift/su_mean 0.000
_refine_ls_structure_factor_coef Fsqd
_refine_ls_weighting_details 'w=1/[\s^2^(Fo^2^)+(0.2000P)^2^] where P=(Fo^2^+2Fc^2^)/3'
_refine_ls_weighting_scheme calc
_refine_ls_wR_factor_gt 0.3901
_refine_ls_wR_factor_ref 0.4292
_reflns_Friedel_coverage 0.000
_reflns_number_gt 5365
_reflns_number_total 9423
_reflns_threshold_expression 'I > 2\s(I)'
_cod_data_source_file d2cc03220a2.cif
_cod_data_source_block shelx_CCDC2
_cod_original_cell_volume 62127(20)
_cod_original_sg_symbol_H-M 'R -3 c'
_cod_database_code 7130342
_shelx_shelxl_version_number 2018/3
_shelx_space_group_comment
;
The symmetry employed for this shelxl refinement is uniquely defined
by the following loop, which should always be used as a source of
symmetry information in preference to the above space-group names.
They are only intended as comments.
;
_shelx_estimated_absorpt_t_max 0.970
_shelx_estimated_absorpt_t_min 0.935
_olex2_refinement_description
;
1. Fixed Uiso
 At 1.2 times of:
  All C(H) groups
 At 1.5 times of:
  All C(H,H,H) groups
2. Restrained distances
 C11I-C10I
 2.4 with sigma of 0.02
3. Rigid bond restraints
 C6P, C3P, C2P, C1P, N1P, C5P, C4P
 with sigma for 1-2 distances of 0.01 and sigma for 1-3 distances of 0.01
 O2P, C6P, O1P
 with sigma for 1-2 distances of 0.01 and sigma for 1-3 distances of 0.01
4. Rigid body (RIGU) restrains
 C9I, C12I, C11I, C10I
 with sigma for 1-2 distances of 0.004 and sigma for 1-3 distances of 0.004
5.a Me refined with riding coordinates:
 C12I(H12A,H12B,H12D), C11I(H11A,H11B,H11D), C10I(H10A,H10B,H10D)
5.b Aromatic/amide H refined with riding coordinates:
 C7C(H7C), C15C(H15C), C16C(H16C), C14C(H14C), C12C(H12C), C11C(H11C),
 C10C(H10C), C5C(H5C), C4P(H4P), C1P(H1P), C5P(H5P), C3I(H3I), C3C(H3C),
 C2P(H2P), C7I(H7I), C4C(H4C), C5I(H5I)
5.c Fitted hexagon refined as free rotating group:
 C14C(C13C,C12C,C11C,C10C,C9C)
;
_smtbx_masks_void_probe_radius 1.2
_smtbx_masks_void_truncation_radius 1.2
_olex2_submission_special_instructions 'No special instructions were received'

loop_
_space_group_symop_operation_xyz
'x, y, z'
'-y, x-y, z'
'-x+y, -x, z'
'y, x, -z+1/2'
'x-y, -y, -z+1/2'
'-x, -x+y, -z+1/2'
'x+2/3, y+1/3, z+1/3'
'-y+2/3, x-y+1/3, z+1/3'
'-x+y+2/3, -x+1/3, z+1/3'
'y+2/3, x+1/3, -z+5/6'
'x-y+2/3, -y+1/3, -z+5/6'
'-x+2/3, -x+y+1/3, -z+5/6'
'x+1/3, y+2/3, z+2/3'
'-y+1/3, x-y+2/3, z+2/3'
'-x+y+1/3, -x+2/3, z+2/3'
'y+1/3, x+2/3, -z+7/6'
'x-y+1/3, -y+2/3, -z+7/6'
'-x+1/3, -x+y+2/3, -z+7/6'
'-x, -y, -z'
'y, -x+y, -z'
'x-y, x, -z'
'-y, -x, z-1/2'
'-x+y, y, z-1/2'
'x, x-y, z-1/2'
'-x+2/3, -y+1/3, -z+1/3'
'y+2/3, -x+y+1/3, -z+1/3'
'x-y+2/3, x+1/3, -z+1/3'
'-y+2/3, -x+1/3, z-1/6'
'-x+y+2/3, y+1/3, z-1/6'
'x+2/3, x-y+1/3, z-1/6'
'-x+1/3, -y+2/3, -z+2/3'
'y+1/3, -x+y+2/3, -z+2/3'
'x-y+1/3, x+2/3, -z+2/3'
'-y+1/3, -x+2/3, z+1/6'
'-x+y+1/3, y+2/3, z+1/6'
'x+1/3, x-y+2/3, z+1/6'

loop_
_atom_site_label
_atom_site_type_symbol
_atom_site_fract_x
_atom_site_fract_y
_atom_site_fract_z
_atom_site_U_iso_or_equiv
_atom_site_adp_type
_atom_site_occupancy
_atom_site_site_symmetry_order
_atom_site_calc_flag
_atom_site_refinement_flags_posn
_atom_site_refinement_flags_adp
_atom_site_refinement_flags_occupancy
_atom_site_disorder_assembly
_atom_site_disorder_group
Rh01 Rh 0.39677(4) 0.51162(4) 0.75607(2) 0.1484(6) Uani 1 1 d . . . . .
Rh02 Rh 0.37918(4) 0.54542(4) 0.72914(2) 0.1539(6) Uani 1 1 d . . . . .
O2C O 0.4392(3) 0.5545(3) 0.71740(12) 0.158(3) Uani 1 1 d . . . . .
O1C O 0.4564(3) 0.5187(3) 0.74190(13) 0.160(3) Uani 1 1 d . . . . .
O3C O 0.5779(3) 0.6879(3) 0.58893(13) 0.156(3) Uani 1 1 d . . . . .
O3I O 0.1441(3) 0.5636(4) 0.76646(13) 0.163(3) Uani 1 1 d . . . . .
O1I O 0.3352(4) 0.5076(3) 0.76795(13) 0.171(3) Uani 1 1 d . . . . .
N1P N 0.4111(4) 0.4818(4) 0.78146(13) 0.146(3) Uani 1 1 d . U . . .
O4C O 0.5329(3) 0.6740(3) 0.61435(13) 0.167(3) Uani 1 1 d . . . . .
O4I O 0.1934(3) 0.5810(4) 0.74092(16) 0.176(3) Uani 1 1 d . . . . .
O2I O 0.3193(4) 0.5363(4) 0.74256(15) 0.172(3) Uani 1 1 d . . . . .
C7C C 0.5203(5) 0.5663(4) 0.69844(19) 0.147(4) Uani 1 1 d . . . . .
H7C H 0.500405 0.578284 0.693445 0.177 Uiso 1 1 calc R U . . .
O00D O 0.3608(5) 0.5720(5) 0.7003(2) 0.251(6) Uani 1 1 d . . . . .
C1C C 0.4654(5) 0.5392(5) 0.72581(19) 0.143(4) Uani 1 1 d . . . . .
C6C C 0.5589(5) 0.5699(6) 0.6878(2) 0.159(4) Uani 1 1 d . . . . .
C2C C 0.5096(6) 0.5458(5) 0.71622(18) 0.156(4) Uani 1 1 d . . . . .
C15C C 0.5661(6) 0.5888(7) 0.6688(2) 0.186(6) Uani 1 1 d . . . . .
H15C H 0.551294 0.607429 0.665219 0.224 Uiso 1 1 calc R U . . .
O1P O 0.4522(8) 0.3961(6) 0.8291(3) 0.301(9) Uani 1 1 d . U . . .
C3P C 0.4345(6) 0.4481(7) 0.8126(2) 0.183(5) Uani 1 1 d . U . . .
C16C C 0.5908(6) 0.5815(7) 0.6572(2) 0.194(6) Uani 1 1 d . . . . .
H16C H 0.606825 0.564234 0.661114 0.233 Uiso 1 1 calc R U . . .
C14C C 0.5764(4) 0.6247(4) 0.62990(14) 0.172(5) Uani 1 1 d G . . . .
H14C H 0.555944 0.631497 0.637529 0.206 Uiso 1 1 calc R U . . .
C13C C 0.5973(4) 0.5983(4) 0.63689(14) 0.187(6) Uani 1 1 d G . . . .
C12C C 0.6273(4) 0.5884(5) 0.6257(2) 0.236(10) Uani 1 1 d G . . . .
H12C H 0.641546 0.570282 0.630503 0.284 Uiso 1 1 calc R U . . .
C11C C 0.6363(5) 0.6050(5) 0.60757(18) 0.241(9) Uani 1 1 d G . . . .
H11C H 0.656768 0.598204 0.599941 0.289 Uiso 1 1 calc R U . . .
C10C C 0.6154(5) 0.6314(5) 0.60058(13) 0.195(6) Uani 1 1 d G . . . .
H10C H 0.621579 0.642773 0.588173 0.234 Uiso 1 1 calc R U . . .
C9C C 0.5855(4) 0.6413(4) 0.61174(15) 0.180(5) Uani 1 1 d G . . . .
C5C C 0.5893(7) 0.5577(6) 0.6961(2) 0.190(6) Uani 1 1 d . . . . .
H5C H 0.617540 0.562423 0.689594 0.228 Uiso 1 1 calc R U . . .
C4P C 0.4267(6) 0.4248(5) 0.7958(2) 0.178(5) Uani 1 1 d . U . . .
H4P H 0.428495 0.395592 0.794978 0.213 Uiso 1 1 calc R U . . .
C1I C 0.3096(7) 0.5222(6) 0.7585(3) 0.182(6) Uani 1 1 d . . . . .
C1P C 0.4128(6) 0.5014(6) 0.7980(2) 0.182(5) Uani 1 1 d . U . . .
H1P H 0.406462 0.527864 0.798548 0.219 Uiso 1 1 calc R U . . .
C5P C 0.4167(5) 0.4423(5) 0.7808(2) 0.159(4) Uani 1 1 d . U . . .
H5P H 0.413447 0.426466 0.769265 0.190 Uiso 1 1 calc R U . . .
C3I C 0.2432(6) 0.5412(6) 0.7602(2) 0.168(4) Uani 1 1 d . . . . .
H3I H 0.252229 0.554280 0.748038 0.201 Uiso 1 1 calc R U . . .
C3C C 0.5404(5) 0.5347(6) 0.7246(2) 0.178(6) Uani 1 1 d . . . . .
H3C H 0.535957 0.524549 0.737147 0.214 Uiso 1 1 calc R U . . .
C2P C 0.4224(8) 0.4871(7) 0.8131(2) 0.210(7) Uani 1 1 d . U . . .
H2P H 0.421612 0.501588 0.824555 0.253 Uiso 1 1 calc R U . . .
C8I C 0.1782(6) 0.5643(7) 0.7584(3) 0.186(6) Uani 1 1 d . . . . .
C2I C 0.2686(6) 0.5240(8) 0.7674(3) 0.194(6) Uani 1 1 d . . . . .
C7I C 0.2491(8) 0.4983(9) 0.7860(3) 0.223(8) Uani 1 1 d . . . . .
H7I H 0.261727 0.479079 0.791183 0.267 Uiso 1 1 calc R U . . .
C4I C 0.2052(4) 0.5429(6) 0.7678(2) 0.164(5) Uani 1 1 d . . . . .
O2P O 0.4582(9) 0.4547(8) 0.8431(2) 0.331(10) Uani 1 1 d . U . . .
C4C C 0.5818(7) 0.5390(7) 0.7136(2) 0.207(7) Uani 1 1 d . . . . .
H4C H 0.603116 0.528703 0.718574 0.249 Uiso 1 1 calc R U . . .
C5I C 0.1904(7) 0.5196(11) 0.7858(3) 0.258(11) Uani 1 1 d . . . . .
H5I H 0.161345 0.516487 0.791062 0.310 Uiso 1 1 calc R U . . .
C6I C 0.2136(9) 0.5029(15) 0.7952(3) 0.34(2) Uani 1 1 d . . . . .
C9I C 0.1919(13) 0.464(2) 0.8128(4) 0.41(2) Uani 1 1 d . . . . .
C12I C 0.1701(12) 0.4940(17) 0.8241(4) 0.381(18) Uani 1 1 d . . . . .
H12A H 0.197242 0.525838 0.828037 0.572 Uiso 1 1 calc R U . . .
H12B H 0.147981 0.499053 0.816050 0.572 Uiso 1 1 calc R U . . .
H12D H 0.152081 0.474921 0.834937 0.572 Uiso 1 1 calc R U . . .
C11I C 0.2283(12) 0.4700(19) 0.8242(4) 0.50(3) Uani 1 1 d D . . . .
H11A H 0.256175 0.503367 0.822905 0.752 Uiso 1 1 calc R U . . .
H11B H 0.216501 0.464520 0.836946 0.752 Uiso 1 1 calc R U . . .
H11D H 0.238547 0.446286 0.820886 0.752 Uiso 1 1 calc R U . . .
C6P C 0.4451(11) 0.4287(11) 0.8294(3) 0.257(10) Uani 1 1 d . U . . .
C10I C 0.1486(12) 0.4266(19) 0.8099(6) 0.45(2) Uani 1 1 d D . . . .
H10A H 0.131311 0.435008 0.800637 0.676 Uiso 1 1 calc R U . . .
H10B H 0.152014 0.399067 0.805400 0.676 Uiso 1 1 calc R U . . .
H10D H 0.129968 0.417301 0.821460 0.676 Uiso 1 1 calc R U . . .
C8C C 0.5644(6) 0.6711(6) 0.60434(19) 0.165(5) Uani 1 1 d . . . . .

loop_
_atom_site_aniso_label
_atom_site_aniso_U_11
_atom_site_aniso_U_22
_atom_site_aniso_U_33
_atom_site_aniso_U_23
_atom_site_aniso_U_13
_atom_site_aniso_U_12
Rh01 0.1694(10) 0.1578(9) 0.1371(9) 0.0077(6) -0.0036(6) 0.0961(7)
Rh02 0.1742(10) 0.1637(9) 0.1477(9) 0.0090(6) -0.0082(6) 0.1024(8)
O2C 0.175(7) 0.163(6) 0.162(7) 0.011(5) -0.037(5) 0.104(6)
O1C 0.168(7) 0.184(7) 0.146(7) 0.020(5) -0.010(5) 0.101(6)
O3C 0.149(6) 0.157(6) 0.155(7) 0.009(5) 0.022(5) 0.073(5)
O3I 0.145(6) 0.209(8) 0.154(7) 0.006(6) 0.027(5) 0.102(6)
O1I 0.186(8) 0.164(7) 0.157(7) 0.012(5) 0.020(6) 0.084(6)
N1P 0.171(7) 0.171(8) 0.111(5) 0.024(5) 0.002(5) 0.096(7)
O4C 0.166(7) 0.170(7) 0.144(6) 0.013(5) 0.029(6) 0.067(6)
O4I 0.145(6) 0.207(9) 0.183(9) -0.014(7) 0.014(6) 0.093(6)
O2I 0.195(8) 0.174(7) 0.169(8) 0.029(6) -0.008(6) 0.108(7)
C7C 0.155(10) 0.157(9) 0.156(10) 0.005(8) -0.010(8) 0.098(8)
O00D 0.240(12) 0.264(12) 0.262(13) 0.086(11) -0.038(10) 0.136(10)
C1C 0.166(11) 0.140(8) 0.122(9) -0.011(7) -0.008(8) 0.075(8)
C6C 0.151(10) 0.198(12) 0.155(11) 0.037(9) 0.018(8) 0.109(10)
C2C 0.182(11) 0.178(11) 0.123(9) 0.031(8) 0.005(8) 0.102(9)
C15C 0.165(11) 0.250(17) 0.168(13) 0.034(12) 0.029(10) 0.121(12)
O1P 0.34(2) 0.211(13) 0.315(17) 0.072(10) -0.106(15) 0.110(13)
C3P 0.177(11) 0.210(14) 0.162(8) 0.023(8) -0.005(9) 0.097(11)
C16C 0.181(13) 0.226(16) 0.182(14) 0.074(12) 0.042(11) 0.107(12)
C14C 0.188(12) 0.170(11) 0.188(14) 0.013(9) 0.036(10) 0.112(10)
C13C 0.143(10) 0.170(12) 0.249(18) 0.016(12) 0.016(11) 0.079(9)
C12C 0.231(17) 0.31(2) 0.249(19) 0.151(18) 0.110(15) 0.199(18)
C11C 0.212(17) 0.35(3) 0.24(2) 0.027(19) 0.041(14) 0.193(19)
C10C 0.237(16) 0.252(17) 0.173(12) 0.033(11) 0.053(11) 0.181(15)
C9C 0.228(15) 0.220(14) 0.129(10) 0.030(9) 0.029(10) 0.139(13)
C5C 0.199(14) 0.214(15) 0.182(14) 0.033(12) 0.022(11) 0.122(12)
C4P 0.221(14) 0.146(9) 0.171(9) 0.021(7) -0.024(10) 0.096(9)
C1I 0.231(17) 0.179(12) 0.166(13) 0.018(10) -0.054(13) 0.125(12)
C1P 0.226(14) 0.210(13) 0.131(8) 0.007(8) -0.019(10) 0.125(12)
C5P 0.160(9) 0.149(9) 0.169(8) 0.035(7) -0.004(8) 0.078(8)
C3I 0.157(11) 0.203(13) 0.156(11) 0.010(9) -0.004(9) 0.099(10)
C3C 0.146(9) 0.215(14) 0.180(12) 0.083(11) 0.013(9) 0.095(10)
C2P 0.31(2) 0.207(14) 0.117(7) -0.015(8) -0.040(11) 0.132(14)
C8I 0.159(12) 0.234(17) 0.172(14) 0.009(12) 0.016(11) 0.104(12)
C2I 0.139(10) 0.269(19) 0.206(17) -0.011(14) -0.012(10) 0.127(12)
C7I 0.221(18) 0.32(2) 0.180(16) 0.025(15) -0.013(14) 0.173(17)
C4I 0.112(8) 0.226(13) 0.169(12) 0.028(10) 0.025(8) 0.095(9)
O2P 0.40(2) 0.313(17) 0.181(12) 0.009(11) -0.084(14) 0.101(17)
C4C 0.212(15) 0.271(19) 0.178(14) 0.087(14) 0.017(12) 0.149(14)
C5I 0.190(15) 0.48(4) 0.177(15) 0.02(2) 0.023(13) 0.22(2)
C6I 0.224(19) 0.73(6) 0.204(19) 0.16(3) 0.062(16) 0.33(3)
C9I 0.28(2) 0.89(6) 0.25(2) 0.21(3) 0.13(2) 0.44(4)
C12I 0.35(3) 0.72(5) 0.22(2) 0.21(3) 0.11(2) 0.37(4)
C11I 0.40(3) 1.09(9) 0.25(3) 0.19(4) 0.09(2) 0.55(5)
C6P 0.34(3) 0.25(2) 0.174(12) 0.029(12) -0.051(17) 0.15(2)
C10I 0.37(3) 0.82(6) 0.38(4) 0.11(4) 0.07(3) 0.46(4)
C8C 0.175(12) 0.200(13) 0.108(8) 0.014(8) 0.023(8) 0.086(10)

loop_
_atom_type_symbol
_atom_type_description
_atom_type_scat_dispersion_real
_atom_type_scat_dispersion_imag
_atom_type_scat_source
C C 0.0052 0.0023 'International Tables Vol C Tables 4.2.6.8 and 6.1.1.4'
H H 0.0000 0.0000 'International Tables Vol C Tables 4.2.6.8 and 6.1.1.4'
N N 0.0094 0.0046 'International Tables Vol C Tables 4.2.6.8 and 6.1.1.4'
O O 0.0162 0.0086 'International Tables Vol C Tables 4.2.6.8 and 6.1.1.4'
Rh Rh -0.7752 1.2273 'International Tables Vol C Tables 4.2.6.8 and 6.1.1.4'

loop_
_geom_angle_atom_site_label_1
_geom_angle_atom_site_label_2
_geom_angle_atom_site_label_3
_geom_angle
_geom_angle_site_symmetry_1
_geom_angle_site_symmetry_3
_geom_angle_publ_flag
O1C Rh01 Rh02 86.9(2) . . ?
O1C Rh01 O3C 89.2(4) . 26_456 ?
O1C Rh01 O1I 173.9(4) . . ?
O1C Rh01 N1P 95.3(4) . . ?
O3C Rh01 Rh02 87.6(2) 26_456 . ?
O3C Rh01 O1I 90.7(4) 26_456 . ?
O3C Rh01 N1P 93.4(4) 26_456 . ?
O3I Rh01 Rh02 89.0(3) 2_665 . ?
O3I Rh01 O1C 91.7(4) 2_665 . ?
O3I Rh01 O3C 176.4(4) 2_665 26_456 ?
O3I Rh01 O1I 88.1(4) 2_665 . ?
O3I Rh01 N1P 89.9(4) 2_665 . ?
O1I Rh01 Rh02 87.0(3) . . ?
O1I Rh01 N1P 90.7(4) . . ?
N1P Rh01 Rh02 177.5(3) . . ?
Rh01 Rh02 O00D 173.9(4) . . ?
O2C Rh02 Rh01 89.9(2) . . ?
O2C Rh02 O4C 90.3(4) . 26_456 ?
O2C Rh02 O4I 88.9(4) . 2_665 ?
O2C Rh02 O2I 176.8(4) . . ?
O2C Rh02 O00D 87.4(4) . . ?
O4C Rh02 Rh01 87.1(3) 26_456 . ?
O4C Rh02 O00D 87.4(5) 26_456 . ?
O4I Rh02 Rh01 87.7(3) 2_665 . ?
O4I Rh02 O4C 174.8(4) 2_665 26_456 ?
O4I Rh02 O00D 97.7(5) 2_665 . ?
O2I Rh02 Rh01 87.2(3) . . ?
O2I Rh02 O4C 90.9(4) . 26_456 ?
O2I Rh02 O4I 89.6(4) . 2_665 ?
O2I Rh02 O00D 95.6(5) . . ?
C1C O2C Rh02 119.3(8) . . ?
C1C O1C Rh01 117.8(8) . . ?
C8C O3C Rh01 119.4(10) . 27_556 ?
C8I O3I Rh01 118.8(11) . 3_565 ?
C1I O1I Rh01 119.1(12) . . ?
C1P N1P Rh01 121.3(9) . . ?
C5P N1P Rh01 120.8(9) . . ?
C5P N1P C1P 117.8(11) . . ?
C8C O4C Rh02 118.1(9) . 27_556 ?
C8I O4I Rh02 116.9(10) . 3_565 ?
C1I O2I Rh02 123.7(11) . . ?
C6C C7C H7C 118.5 . . ?
C6C C7C C2C 123.0(12) . . ?
C2C C7C H7C 118.5 . . ?
O2C C1C C2C 117.3(12) . . ?
O1C C1C O2C 125.9(13) . . ?
O1C C1C C2C 116.9(12) . . ?
C7C C6C C15C 120.2(13) . . ?
C5C C6C C7C 116.3(13) . . ?
C5C C6C C15C 123.4(14) . . ?
C7C C2C C1C 119.3(12) . . ?
C3C C2C C7C 120.0(14) . . ?
C3C C2C C1C 120.6(12) . . ?
C6C C15C H15C 118.6 . . ?
C16C C15C C6C 122.8(16) . . ?
C16C C15C H15C 118.6 . . ?
C4P C3P C2P 115.0(14) . . ?
C4P C3P C6P 121.7(19) . . ?
C2P C3P C6P 122.3(19) . . ?
C15C C16C H16C 117.7 . . ?
C15C C16C C13C 124.7(16) . . ?
C13C C16C H16C 117.7 . . ?
C13C C14C H14C 120.0 . . ?
C9C C14C H14C 120.0 . . ?
C9C C14C C13C 120.0 . . ?
C14C C13C C16C 122.1(11) . . ?
C12C C13C C16C 117.8(11) . . ?
C12C C13C C14C 120.0 . . ?
C13C C12C H12C 120.0 . . ?
C11C C12C C13C 120.0 . . ?
C11C C12C H12C 120.0 . . ?
C12C C11C H11C 120.0 . . ?
C10C C11C C12C 120.0 . . ?
C10C C11C H11C 120.0 . . ?
C11C C10C H10C 120.0 . . ?
C11C C10C C9C 120.0 . . ?
C9C C10C H10C 120.0 . . ?
C14C C9C C8C 120.2(9) . . ?
C10C C9C C14C 120.0 . . ?
C10C C9C C8C 119.7(9) . . ?
C6C C5C H5C 118.4 . . ?
C6C C5C C4C 123.2(16) . . ?
C4C C5C H5C 118.4 . . ?
C3P C4P H4P 119.4 . . ?
C5P C4P C3P 121.2(15) . . ?
C5P C4P H4P 119.4 . . ?
O1I C1I C2I 119.4(17) . . ?
O2I C1I O1I 122.7(19) . . ?
O2I C1I C2I 117.8(14) . . ?
N1P C1P H1P 117.7 . . ?
C2P C1P N1P 124.7(17) . . ?
C2P C1P H1P 117.7 . . ?
N1P C5P H5P 119.2 . . ?
C4P C5P N1P 121.6(15) . . ?
C4P C5P H5P 119.2 . . ?
C2I C3I H3I 116.4 . . ?
C2I C3I C4I 127.1(16) . . ?
C4I C3I H3I 116.4 . . ?
C2C C3C H3C 121.4 . . ?
C2C C3C C4C 117.1(13) . . ?
C4C C3C H3C 121.4 . . ?
C3P C2P H2P 120.7 . . ?
C1P C2P C3P 118.7(16) . . ?
C1P C2P H2P 120.7 . . ?
O3I C8I O4I 126.2(16) . . ?
O3I C8I C4I 118.4(16) . . ?
O4I C8I C4I 115.3(15) . . ?
C1I C2I C7I 119.6(17) . . ?
C3I C2I C1I 125.5(19) . . ?
C3I C2I C7I 114.5(15) . . ?
C2I C7I H7I 119.9 . . ?
C6I C7I C2I 120.2(18) . . ?
C6I C7I H7I 119.9 . . ?
C3I C4I C8I 123.5(15) . . ?
C3I C4I C5I 114.6(14) . . ?
C5I C4I C8I 121.8(14) . . ?
C5C C4C C3C 119.6(14) . . ?
C5C C4C H4C 120.2 . . ?
C3C C4C H4C 120.2 . . ?
C4I C5I H5I 117.4 . . ?
C6I C5I C4I 125.3(16) . . ?
C6I C5I H5I 117.4 . . ?
C7I C6I C9I 111(2) . . ?
C5I C6I C7I 116.5(19) . . ?
C5I C6I C9I 126.7(19) . . ?
C12I C9I C6I 96(3) . . ?
C11I C9I C6I 111(3) . . ?
C11I C9I C12I 101(4) . . ?
C10I C9I C6I 114(3) . . ?
C10I C9I C12I 93(2) . . ?
C10I C9I C11I 131(5) . . ?
C9I C12I H12A 109.5 . . ?
C9I C12I H12B 109.5 . . ?
C9I C12I H12D 109.5 . . ?
H12A C12I H12B 109.5 . . ?
H12A C12I H12D 109.5 . . ?
H12B C12I H12D 109.5 . . ?
C9I C11I H11A 109.5 . . ?
C9I C11I H11B 109.5 . . ?
C9I C11I H11D 109.5 . . ?
H11A C11I H11B 109.5 . . ?
H11A C11I H11D 109.5 . . ?
H11B C11I H11D 109.5 . . ?
O1P C6P C3P 122(3) . . ?
O1P C6P O2P 117(3) . . ?
O2P C6P C3P 118(3) . . ?
C9I C10I H10A 109.5 . . ?
C9I C10I H10B 109.5 . . ?
C9I C10I H10D 109.5 . . ?
H10A C10I H10B 109.5 . . ?
H10A C10I H10D 109.5 . . ?
H10B C10I H10D 109.5 . . ?
O3C C8C O4C 127.5(16) . . ?
O3C C8C C9C 115.7(14) . . ?
O4C C8C C9C 116.7(12) . . ?

loop_
_geom_bond_atom_site_label_1
_geom_bond_atom_site_label_2
_geom_bond_distance
_geom_bond_site_symmetry_2
_geom_bond_publ_flag
Rh01 Rh02 2.4146(14) . ?
Rh01 O1C 2.049(9) . ?
Rh01 O3C 2.060(9) 26_456 ?
Rh01 O3I 2.030(10) 2_665 ?
Rh01 O1I 2.067(9) . ?
Rh01 N1P 2.210(9) . ?
Rh02 O2C 1.956(10) . ?
Rh02 O4C 2.073(10) 26_456 ?
Rh02 O4I 2.027(11) 2_665 ?
Rh02 O2I 2.010(10) . ?
Rh02 O00D 2.427(11) . ?
O2C C1C 1.298(15) . ?
O1C C1C 1.292(14) . ?
O3C C8C 1.217(14) . ?
O3I C8I 1.210(17) . ?
O1I C1I 1.300(15) . ?
N1P C1P 1.336(18) . ?
N1P C5P 1.342(15) . ?
O4C C8C 1.266(16) . ?
O4I C8I 1.365(19) . ?
O2I C1I 1.219(18) . ?
C7C H7C 0.9500 . ?
C7C C6C 1.397(17) . ?
C7C C2C 1.403(17) . ?
C1C C2C 1.474(18) . ?
C6C C15C 1.470(19) . ?
C6C C5C 1.341(19) . ?
C2C C3C 1.329(16) . ?
C15C H15C 0.9500 . ?
C15C C16C 1.24(2) . ?
O1P C6P 1.16(3) . ?
C3P C4P 1.38(2) . ?
C3P C2P 1.46(2) . ?
C3P C6P 1.48(3) . ?
C16C H16C 0.9500 . ?
C16C C13C 1.540(17) . ?
C14C H14C 0.9500 . ?
C14C C13C 1.3900 . ?
C14C C9C 1.3900 . ?
C13C C12C 1.3900 . ?
C12C H12C 0.9500 . ?
C12C C11C 1.3900 . ?
C11C H11C 0.9500 . ?
C11C C10C 1.3900 . ?
C10C H10C 0.9500 . ?
C10C C9C 1.3900 . ?
C9C C8C 1.492(18) . ?
C5C H5C 0.9500 . ?
C5C C4C 1.36(2) . ?
C4P H4P 0.9500 . ?
C4P C5P 1.326(17) . ?
C1I C2I 1.47(2) . ?
C1P H1P 0.9500 . ?
C1P C2P 1.28(2) . ?
C5P H5P 0.9500 . ?
C3I H3I 0.9500 . ?
C3I C2I 1.29(2) . ?
C3I C4I 1.343(18) . ?
C3C H3C 0.9500 . ?
C3C C4C 1.48(2) . ?
C2P H2P 0.9500 . ?
C8I C4I 1.49(2) . ?
C2I C7I 1.53(3) . ?
C7I H7I 0.9500 . ?
C7I C6I 1.37(3) . ?
C4I C5I 1.45(2) . ?
O2P C6P 1.22(3) . ?
C4C H4C 0.9500 . ?
C5I H5I 0.9500 . ?
C5I C6I 1.29(3) . ?
C6I C9I 1.65(4) . ?
C9I C12I 1.63(5) . ?
C9I C11I 1.35(3) . ?
C9I C10I 1.30(6) . ?
C12I H12A 0.9800 . ?
C12I H12B 0.9800 . ?
C12I H12D 0.9800 . ?
C11I H11A 0.9800 . ?
C11I H11B 0.9800 . ?
C11I H11D 0.9800 . ?
C10I H10A 0.9800 . ?
C10I H10B 0.9800 . ?
C10I H10D 0.9800 . ?

loop_
_geom_torsion_atom_site_label_1
_geom_torsion_atom_site_label_2
_geom_torsion_atom_site_label_3
_geom_torsion_atom_site_label_4
_geom_torsion
_geom_torsion_site_symmetry_1
_geom_torsion_site_symmetry_2
_geom_torsion_site_symmetry_3
_geom_torsion_site_symmetry_4
_geom_torsion_publ_flag
Rh01 O1C C1C O2C -2.2(16) . . . . ?
Rh01 O1C C1C C2C 177.4(9) . . . . ?
Rh01 O3C C8C O4C 4(2) 27_556 . . . ?
Rh01 O3C C8C C9C -179.6(8) 27_556 . . . ?
Rh01 O3I C8I O4I -14(2) 3_565 . . . ?
Rh01 O3I C8I C4I 169.0(11) 3_565 . . . ?
Rh01 O1I C1I O2I 3(2) . . . . ?
Rh01 O1I C1I C2I -174.1(12) . . . . ?
Rh01 N1P C1P C2P -177.7(15) . . . . ?
Rh01 N1P C5P C4P 178.0(11) . . . . ?
Rh02 O2C C1C O1C -1.7(16) . . . . ?
Rh02 O2C C1C C2C 178.6(9) . . . . ?
Rh02 O4C C8C O3C -1(2) 27_556 . . . ?
Rh02 O4C C8C C9C -177.5(9) 27_556 . . . ?
Rh02 O4I C8I O3I 13(2) 3_565 . . . ?
Rh02 O4I C8I C4I -169.8(11) 3_565 . . . ?
Rh02 O2I C1I O1I -6(2) . . . . ?
Rh02 O2I C1I C2I 171.3(11) . . . . ?
O2C C1C C2C C7C -2.5(19) . . . . ?
O2C C1C C2C C3C 174.4(13) . . . . ?
O1C C1C C2C C7C 177.9(11) . . . . ?
O1C C1C C2C C3C -5(2) . . . . ?
O3I C8I C4I C3I 179.3(16) . . . . ?
O3I C8I C4I C5I 3(3) . . . . ?
O1I C1I C2I C3I 174.0(16) . . . . ?
O1I C1I C2I C7I -14(3) . . . . ?
N1P C1P C2P C3P 3(3) . . . . ?
O4I C8I C4I C3I 2(2) . . . . ?
O4I C8I C4I C5I -174.4(18) . . . . ?
O2I C1I C2I C3I -3(3) . . . . ?
O2I C1I C2I C7I 169.0(16) . . . . ?
C7C C6C C15C C16C -161.1(18) . . . . ?
C7C C6C C5C C4C 5(3) . . . . ?
C7C C2C C3C C4C -8(2) . . . . ?
C1C C2C C3C C4C 175.6(15) . . . . ?
C6C C7C C2C C1C -174.2(12) . . . . ?
C6C C7C C2C C3C 9(2) . . . . ?
C6C C15C C16C C13C 176.8(14) . . . . ?
C6C C5C C4C C3C -5(3) . . . . ?
C2C C7C C6C C15C 176.0(14) . . . . ?
C2C C7C C6C C5C -7(2) . . . . ?
C2C C3C C4C C5C 6(3) . . . . ?
C15C C6C C5C C4C -178.2(17) . . . . ?
C15C C16C C13C C14C 2(2) . . . . ?
C15C C16C C13C C12C 178.3(17) . . . . ?
C3P C4P C5P N1P -4(2) . . . . ?
C16C C13C C12C C11C -176.8(11) . . . . ?
C14C C13C C12C C11C 0.0 . . . . ?
C14C C9C C8C O3C 173.2(10) . . . . ?
C14C C9C C8C O4C -9.9(17) . . . . ?
C13C C14C C9C C10C 0.0 . . . . ?
C13C C14C C9C C8C -178.1(12) . . . . ?
C13C C12C C11C C10C 0.0 . . . . ?
C12C C11C C10C C9C 0.0 . . . . ?
C11C C10C C9C C14C 0.0 . . . . ?
C11C C10C C9C C8C 178.1(12) . . . . ?
C10C C9C C8C O3C -4.9(17) . . . . ?
C10C C9C C8C O4C 172.0(10) . . . . ?
C9C C14C C13C C16C 176.6(12) . . . . ?
C9C C14C C13C C12C 0.0 . . . . ?
C5C C6C C15C C16C 23(3) . . . . ?
C4P C3P C2P C1P -10(3) . . . . ?
C4P C3P C6P O1P 8(4) . . . . ?
C4P C3P C6P O2P 170(3) . . . . ?
C1I C2I C7I C6I 175(2) . . . . ?
C1P N1P C5P C4P -4(2) . . . . ?
C5P N1P C1P C2P 4(2) . . . . ?
C3I C2I C7I C6I -12(3) . . . . ?
C3I C4I C5I C6I 7(4) . . . . ?
C2P C3P C4P C5P 11(2) . . . . ?
C2P C3P C6P O1P 176(3) . . . . ?
C2P C3P C6P O2P -22(4) . . . . ?
C8I C4I C5I C6I -176(3) . . . . ?
C2I C3I C4I C8I 179.1(17) . . . . ?
C2I C3I C4I C5I -4(3) . . . . ?
C2I C7I C6I C5I 15(5) . . . . ?
C2I C7I C6I C9I 170(3) . . . . ?
C7I C6I C9I C12I 159(3) . . . . ?
C7I C6I C9I C11I 55(5) . . . . ?
C7I C6I C9I C10I -105(4) . . . . ?
C4I C3I C2I C1I 179.1(17) . . . . ?
C4I C3I C2I C7I 6(3) . . . . ?
C4I C5I C6I C7I -13(5) . . . . ?
C4I C5I C6I C9I -163(3) . . . . ?
C5I C6I C9I C12I -50(5) . . . . ?
C5I C6I C9I C11I -154(4) . . . . ?
C5I C6I C9I C10I 47(6) . . . . ?
C6P C3P C4P C5P 179.3(19) . . . . ?
C6P C3P C2P C1P -179(2) . . . . ?

loop_
_smtbx_masks_void_nr
_smtbx_masks_void_average_x
_smtbx_masks_void_average_y
_smtbx_masks_void_average_z
_smtbx_masks_void_volume
_smtbx_masks_void_count_electrons
_smtbx_masks_void_content
1 -0.893 -0.318 -0.386 39147.2 7832.8 ?
